data_4511065
loop_
_publ_author_name
'Xue, Ming'
'Zhu, Guangshan'
'Ding, Hong'
'Wu, Lei'
'Zhao, Xiaojun'
'Jin, Zhao'
'Qiu, Shilun'

_publ_section_title
;
 Six Three-Dimensional Metal&#x2212;Organic Frameworks with (3,4)-,
 (4,5)-, and (3,4,5)-Connected Nets Based on Mixed Ligands: Synthesis,
 Structures, and Adsorption Properties
;
_journal_issue 3
_journal_name_full 'Crystal Growth &amp; Design'
_journal_page_first 1481
_journal_paper_doi 10.1021/cg8009546
_journal_volume 9
_journal_year 2009
_chemical_formula_moiety 'C50 H42 N12 O31 Zn4'
_chemical_formula_sum 'C50 H42 N12 O31 Zn4'
_chemical_formula_weight 1568.44
_chemical_melting_point ?
_chemical_name_systematic
; 
 ? 
;
_space_group_IT_number 18
_symmetry_cell_setting orthorhombic
_symmetry_space_group_name_Hall 'P 2 2ab'
_symmetry_space_group_name_H-M 'P 21 21 2'
_atom_sites_solution_hydrogens geom
_atom_sites_solution_primary direct
_atom_sites_solution_secondary difmap
_audit_creation_method SHELXL-97
_cell_angle_alpha 90.00
_cell_angle_beta 90.00
_cell_angle_gamma 90.00
_cell_formula_units_Z 2
_cell_length_a 13.8332(7)
_cell_length_b 21.6436(10)
_cell_length_c 12.1250(6)
_cell_measurement_temperature 293(2)
_cell_volume 3630.2(3)
_computing_cell_refinement 'Bruker SMART'
_computing_data_collection 'Bruker SMART'
_computing_data_reduction 'Bruker SMART'
_computing_molecular_graphics SHELXP-97
_computing_publication_material SHELXTL
_computing_structure_refinement 'SHELXL-97 (Sheldrick, 1997)'
_computing_structure_solution 'SHELXS-97 (Sheldrick, 1990)'
_diffrn_ambient_temperature 293(2)
_diffrn_detector_area_resol_mean 9.00cm
_diffrn_measured_fraction_theta_full 0.994
_diffrn_measured_fraction_theta_max 0.994
_diffrn_measurement_device_type 'CCD area detector'
_diffrn_measurement_method 'phi and omega scans'
_diffrn_radiation_monochromator graphite
_diffrn_radiation_source 'fine-focus sealed tube'
_diffrn_radiation_type MoK\a
_diffrn_radiation_wavelength 0.71073
_diffrn_reflns_av_R_equivalents 0.0507
_diffrn_reflns_av_sigmaI/netI 0.0607
_diffrn_reflns_limit_h_max 16
_diffrn_reflns_limit_h_min -16
_diffrn_reflns_limit_k_max 17
_diffrn_reflns_limit_k_min -25
_diffrn_reflns_limit_l_max 14
_diffrn_reflns_limit_l_min -14
_diffrn_reflns_number 19391
_diffrn_reflns_theta_full 25.00
_diffrn_reflns_theta_max 25.00
_diffrn_reflns_theta_min 1.88
_diffrn_standards_decay_% none
_diffrn_standards_interval_count none
_diffrn_standards_interval_time none
_diffrn_standards_number none
_exptl_absorpt_coefficient_mu 1.393
_exptl_crystal_colour colorless
_exptl_crystal_density_diffrn 1.435
_exptl_crystal_density_meas ?
_exptl_crystal_density_method 'not measured'
_exptl_crystal_description block
_exptl_crystal_F_000 1588
_exptl_crystal_size_max 0.28
_exptl_crystal_size_mid 0.26
_exptl_crystal_size_min 0.25
_refine_diff_density_max 1.754
_refine_diff_density_min -0.366
_refine_diff_density_rms 0.125
_refine_ls_abs_structure_details 'Flack H D (1983), Acta Cryst. A39, 876-881'
_refine_ls_abs_structure_Flack 0.01(2)
_refine_ls_extinction_method none
_refine_ls_goodness_of_fit_ref 1.008
_refine_ls_hydrogen_treatment mixed
_refine_ls_matrix_type full
_refine_ls_number_parameters 451
_refine_ls_number_reflns 6368
_refine_ls_number_restraints 48
_refine_ls_restrained_S_all 1.039
_refine_ls_R_factor_all 0.0626
_refine_ls_R_factor_gt 0.0532
_refine_ls_shift/su_max 0.000
_refine_ls_shift/su_mean 0.000
_refine_ls_structure_factor_coef Fsqd
_refine_ls_weighting_details 'calc w=1/[\s^2^(Fo^2^)+(0.0902P)^2^+0.1000P] where P=(Fo^2^+2Fc^2^)/3'
_refine_ls_weighting_scheme calc
_refine_ls_wR_factor_gt 0.1388
_refine_ls_wR_factor_ref 0.1443
_reflns_number_gt 5390
_reflns_number_total 6368
_reflns_threshold_expression >2sigma(I)
_cod_data_source_file cg8009546_si_001.cif
_cod_data_source_block JUC-66
_cod_depositor_comments
;
The following automatic conversions were performed:

'_chemical_melting_point' value 'not measured' was changed to '?' -
the value is undefined or not given.

'_symmetry_cell_setting' value
'Orthorhombic' changed to 'orthorhombic' according to
/usr/data/users/saulius/automatic-downloads/retrospective/ACS/lib/dictionaries/cif_core.dic
dictionary named 'cif_core.dic' version 2.4.2 from 2011-04-26.

Automatic conversion script
Id: cif_fix_values 2281 2013-09-26 08:29:07Z andrius 

The following automatic conversions were performed:

'_exptl_crystal_density_meas' value 'none' was changed to '?' - the
value is perceived as not measured.

Automatic conversion script
Id: cif_fix_values 3008 2015-01-20 13:52:24Z robertas 
;
_cod_original_sg_symbol_H-M P2(1)2(1)2
_cod_database_code 4511065

loop_
_symmetry_equiv_pos_as_xyz
'x, y, z'
'-x, -y, z'
'-x+1/2, y+1/2, -z'
'x+1/2, -y+1/2, -z'

loop_
_atom_site_label
_atom_site_type_symbol
_atom_site_fract_x
_atom_site_fract_y
_atom_site_fract_z
_atom_site_U_iso_or_equiv
_atom_site_adp_type
_atom_site_occupancy
_atom_site_symmetry_multiplicity
_atom_site_calc_flag
_atom_site_refinement_flags
Zn1 Zn 0.07486(4) 0.75594(3) 0.75154(5) 0.02387(17) Uani 1 1 d .
Zn2 Zn 0.56766(4) 0.87421(3) 0.76621(6) 0.0306(2) Uani 1 1 d .
N1 N -0.0441(3) 0.7720(2) 0.6392(4) 0.0279(12) Uani 1 1 d .
N2 N 0.1984(3) 0.7345(2) 0.8539(4) 0.0238(11) Uani 1 1 d .
N3 N 0.5298(4) 0.9468(2) 0.6557(4) 0.0335(12) Uani 1 1 d .
N4 N 0.4166(5) 0.9816(3) 0.5134(5) 0.0531(17) Uani 1 1 d .
N5 N 0.2249(10) 0.0298(5) 0.1342(11) 0.122(4) Uani 1 1 d .
N6` N 0.8063(16) 0.1479(8) 0.230(2) 0.099(7) Uani 0.50 1 d PU
N6 N 0.8091(10) 0.1362(7) 0.3272(19) 0.071(5) Uani 0.50 1 d P
O1 O 0.4365(3) 0.8376(2) 0.7879(4) 0.0431(11) Uani 1 1 d .
O2 O 0.5358(3) 0.7760(2) 0.8781(4) 0.0417(12) Uani 1 1 d .
O3 O 0.4782(3) 0.7442(2) 1.1126(3) 0.0285(9) Uani 1 1 d .
O4 O 0.4936(4) 0.6500(2) 1.0391(4) 0.0536(14) Uani 1 1 d .
O5 O -0.2884(3) 0.8631(2) 0.7456(4) 0.0385(10) Uani 1 1 d .
O6 O -0.3799(3) 0.8131(2) 0.6281(4) 0.0369(11) Uani 1 1 d .
O7 O -0.3280(3) 0.74661(19) 0.3830(3) 0.0258(9) Uani 1 1 d .
O8 O -0.3093(3) 0.8489(2) 0.4001(4) 0.0441(12) Uani 1 1 d .
O9 O 0.0420(3) 0.65853(18) 0.7384(4) 0.0366(10) Uani 1 1 d .
O10 O 0.0967(3) 0.85276(19) 0.7758(4) 0.0375(10) Uani 1 1 d .
O11 O 0.5727(4) 0.9210(2) 0.9107(4) 0.0513(13) Uani 1 1 d .
O12 O 0.2979(5) -0.0038(3) -0.0122(7) 0.095(2) Uani 1 1 d .
O13 O 0.6529(4) 0.1312(3) 0.2760(8) 0.111(3) Uani 1 1 d U
O14 O 0.7241(4) 0.0825(3) 0.8044(6) 0.0716(18) Uani 1 1 d .
O15 O 0.5538(5) 0.1199(5) 0.0508(6) 0.112(3) Uani 1 1 d U
O16 O 0.0000 0.0000 0.492(2) 0.275(11) Uani 1 2 d SU
C1 C 0.2812(4) 0.7626(3) 0.8293(4) 0.0252(13) Uani 1 1 d .
H1 H 0.2811 0.7892 0.7690 0.030 Uiso 1 1 calc R
C2 C 0.3678(4) 0.7556(3) 0.8863(5) 0.0279(13) Uani 1 1 d .
C3 C 0.4538(4) 0.7905(3) 0.8497(5) 0.0314(14) Uani 1 1 d .
C4 C 0.3683(4) 0.7138(3) 0.9729(5) 0.0281(14) Uani 1 1 d .
C5 C 0.4566(4) 0.7016(3) 1.0476(5) 0.0327(15) Uani 1 1 d .
C6 C 0.2834(5) 0.6838(3) 0.9992(5) 0.0340(15) Uani 1 1 d .
H6 H 0.2818 0.6556 1.0570 0.041 Uiso 1 1 calc R
C7 C 0.1999(4) 0.6962(3) 0.9386(5) 0.0330(15) Uani 1 1 d .
H7 H 0.1428 0.6765 0.9588 0.040 Uiso 1 1 calc R
C8 C -0.1265(4) 0.7954(3) 0.6752(5) 0.0313(14) Uani 1 1 d .
H8 H -0.1298 0.8080 0.7485 0.038 Uiso 1 1 calc R
C9 C -0.2092(4) 0.8025(3) 0.6095(5) 0.0253(13) Uani 1 1 d .
C10 C -0.2984(4) 0.8280(3) 0.6628(5) 0.0305(14) Uani 1 1 d .
C11 C -0.2048(4) 0.7844(3) 0.5009(5) 0.0261(13) Uani 1 1 d .
C12 C -0.2893(4) 0.7947(3) 0.4215(5) 0.0275(14) Uani 1 1 d .
C13 C -0.1187(4) 0.7586(3) 0.4643(5) 0.0349(15) Uani 1 1 d .
H13 H -0.1136 0.7450 0.3917 0.042 Uiso 1 1 calc R
C14 C -0.0420(4) 0.7528(3) 0.5333(5) 0.0390(16) Uani 1 1 d .
H14 H 0.0144 0.7348 0.5065 0.047 Uiso 1 1 calc R
C15 C 0.4493(5) 0.9288(3) 0.5837(6) 0.0414(17) Uani 1 1 d .
H15A H 0.3957 0.9145 0.6285 0.050 Uiso 1 1 calc R
H15B H 0.4696 0.8949 0.5367 0.050 Uiso 1 1 calc R
C16 C 0.5000 1.0000 0.4469(9) 0.067(4) Uani 1 2 d S
H16A H 0.4815 1.0342 0.3997 0.081 Uiso 0.50 1 calc PR
H16B H 0.5185 0.9658 0.3997 0.081 Uiso 0.50 1 calc PR
C17 C 0.3859(5) 1.0319(3) 0.5821(6) 0.0435(18) Uani 1 1 d .
H17A H 0.3321 1.0188 0.6278 0.052 Uiso 1 1 calc R
H17B H 0.3642 1.0660 0.5364 0.052 Uiso 1 1 calc R
C18 C 0.5000 1.0000 0.7224(7) 0.0274(19) Uani 1 2 d S
H18A H 0.4467 0.9878 0.7695 0.033 Uiso 0.50 1 calc PR
H18B H 0.5533 1.0122 0.7695 0.033 Uiso 0.50 1 calc PR
C19 C 0.1264(11) 0.0177(11) -0.0164(15) 0.191(9) Uani 1 1 d .
H19A H 0.0895 0.0495 0.0193 0.287 Uiso 1 1 calc R
H19B H 0.0927 -0.0210 -0.0105 0.287 Uiso 1 1 calc R
H19C H 0.1349 0.0280 -0.0928 0.287 Uiso 1 1 calc R
C20 C 0.2250(10) 0.0122(5) 0.0391(12) 0.092(3) Uani 1 1 d .
C21 C 0.3201(13) 0.0289(7) 0.1942(14) 0.164(7) Uani 1 1 d U
H21A H 0.3598 0.0623 0.1684 0.246 Uiso 1 1 calc R
H21B H 0.3523 -0.0096 0.1806 0.246 Uiso 1 1 calc R
H21C H 0.3091 0.0335 0.2719 0.246 Uiso 1 1 calc R
C22 C 0.1363(12) 0.0594(8) 0.1913(14) 0.169(7) Uani 1 1 d U
H22A H 0.1563 0.0784 0.2591 0.254 Uiso 1 1 calc R
H22B H 0.0891 0.0280 0.2066 0.254 Uiso 1 1 calc R
H22C H 0.1086 0.0900 0.1436 0.254 Uiso 1 1 calc R
C23 C 0.7759(10) 0.1139(6) 0.4339(11) 0.108(4) Uani 1 1 d .
C24 C 0.9112(7) 0.1523(6) 0.2884(12) 0.110(4) Uani 1 1 d U
C25 C 0.7412(10) 0.1423(6) 0.2859(15) 0.113(4) Uani 1 1 d U
C26 C 0.7737(11) 0.1707(7) 0.1370(12) 0.126(6) Uani 1 1 d .

loop_
_atom_site_aniso_label
_atom_site_aniso_U_11
_atom_site_aniso_U_22
_atom_site_aniso_U_33
_atom_site_aniso_U_23
_atom_site_aniso_U_13
_atom_site_aniso_U_12
Zn1 0.0156(3) 0.0342(4) 0.0218(3) 0.0002(3) -0.0003(3) 0.0015(2)
Zn2 0.0209(3) 0.0315(4) 0.0394(4) 0.0020(3) 0.0066(3) 0.0010(3)
N1 0.015(2) 0.043(3) 0.025(3) -0.008(2) -0.0030(19) 0.005(2)
N2 0.018(3) 0.034(3) 0.020(2) 0.004(2) -0.0027(18) 0.001(2)
N3 0.032(3) 0.030(3) 0.038(3) 0.008(2) 0.004(2) 0.004(2)
N4 0.083(5) 0.039(3) 0.038(3) -0.003(3) -0.024(3) -0.005(4)
N5 0.165(12) 0.085(7) 0.118(9) -0.034(7) 0.030(9) -0.042(7)
N6` 0.088(14) 0.066(11) 0.14(2) 0.048(12) 0.044(13) 0.010(9)
N6 0.021(7) 0.043(9) 0.149(18) -0.001(10) -0.029(9) -0.008(6)
O1 0.027(2) 0.056(3) 0.046(3) 0.016(2) 0.005(2) -0.008(2)
O2 0.021(2) 0.061(3) 0.043(3) 0.006(2) 0.001(2) -0.007(2)
O3 0.021(2) 0.043(3) 0.022(2) 0.001(2) -0.0034(16) -0.0009(19)
O4 0.046(3) 0.054(3) 0.061(3) -0.010(3) -0.029(3) 0.014(3)
O5 0.0252(19) 0.058(3) 0.032(2) -0.016(2) 0.000(2) 0.0103(19)
O6 0.019(2) 0.049(3) 0.043(3) -0.009(2) 0.0002(19) 0.007(2)
O7 0.0198(19) 0.034(2) 0.024(2) -0.0010(19) -0.0039(16) -0.0004(19)
O8 0.042(3) 0.039(3) 0.051(3) 0.007(2) -0.018(2) 0.000(2)
O9 0.032(2) 0.036(2) 0.042(2) 0.001(2) 0.003(2) -0.0018(17)
O10 0.034(2) 0.033(2) 0.046(3) -0.002(2) 0.0056(19) 0.0001(18)
O11 0.059(3) 0.057(3) 0.038(3) -0.007(2) 0.003(3) 0.003(3)
O12 0.073(5) 0.085(5) 0.126(6) -0.045(5) 0.028(4) -0.016(4)
O13 0.047(3) 0.098(5) 0.188(7) 0.041(5) -0.023(4) 0.003(3)
O14 0.044(3) 0.070(4) 0.101(5) 0.006(3) -0.012(3) -0.008(3)
O15 0.073(5) 0.195(8) 0.068(4) -0.024(5) -0.024(4) 0.018(5)
O16 0.199(14) 0.187(14) 0.44(2) 0.000 0.000 0.157(12)
C1 0.026(3) 0.031(3) 0.018(3) 0.004(2) -0.002(2) 0.000(3)
C2 0.021(3) 0.036(4) 0.026(3) -0.005(3) 0.001(2) -0.003(3)
C3 0.025(4) 0.045(4) 0.024(3) 0.002(3) 0.002(2) -0.005(3)
C4 0.025(3) 0.036(4) 0.024(3) -0.007(3) 0.000(3) 0.006(3)
C5 0.023(3) 0.055(4) 0.021(3) -0.003(3) -0.004(2) -0.006(3)
C6 0.028(3) 0.042(4) 0.031(3) 0.013(3) -0.001(3) -0.012(3)
C7 0.022(3) 0.045(4) 0.032(3) 0.008(3) -0.001(3) -0.005(3)
C8 0.023(3) 0.050(4) 0.021(3) -0.001(3) 0.000(2) 0.011(3)
C9 0.017(3) 0.032(3) 0.026(3) -0.004(3) 0.003(2) -0.003(3)
C10 0.027(3) 0.036(4) 0.028(3) 0.009(3) 0.000(3) 0.008(3)
C11 0.018(3) 0.037(3) 0.024(3) -0.001(3) -0.004(2) -0.001(3)
C12 0.016(3) 0.047(4) 0.020(3) -0.001(3) 0.000(2) 0.001(3)
C13 0.026(3) 0.054(4) 0.025(3) -0.010(3) -0.002(3) 0.003(3)
C14 0.021(3) 0.063(5) 0.033(3) -0.008(4) 0.007(3) 0.007(3)
C15 0.051(5) 0.031(4) 0.042(4) -0.006(3) -0.008(3) -0.003(3)
C16 0.132(12) 0.038(7) 0.033(6) 0.000 0.000 0.000(7)
C17 0.045(4) 0.036(4) 0.050(4) -0.006(3) -0.027(3) 0.001(3)
C18 0.026(4) 0.030(5) 0.026(5) 0.000 0.000 0.003(3)
C19 0.083(11) 0.30(3) 0.194(18) -0.07(2) 0.031(12) -0.016(13)
C20 0.097(9) 0.060(7) 0.118(10) -0.009(7) 0.014(8) -0.015(6)
C21 0.204(14) 0.112(10) 0.176(13) -0.033(10) -0.085(12) -0.015(10)
C22 0.177(13) 0.170(13) 0.161(12) -0.036(10) 0.099(11) -0.015(11)
C23 0.110(9) 0.116(10) 0.097(9) 0.006(8) 0.017(8) -0.017(8)
C24 0.048(5) 0.102(8) 0.179(12) 0.029(8) -0.014(7) -0.008(5)
C25 0.089(7) 0.078(7) 0.172(9) -0.006(7) 0.005(8) 0.000(6)
C26 0.147(13) 0.117(11) 0.115(11) 0.067(9) -0.040(9) -0.035(9)

loop_
_atom_type_symbol
_atom_type_description
_atom_type_scat_dispersion_real
_atom_type_scat_dispersion_imag
_atom_type_scat_source
C C 0.0033 0.0016 'International Tables Vol C Tables 4.2.6.8 and 6.1.1.4'
H H 0.0000 0.0000 'International Tables Vol C Tables 4.2.6.8 and 6.1.1.4'
N N 0.0061 0.0033 'International Tables Vol C Tables 4.2.6.8 and 6.1.1.4'
O O 0.0106 0.0060 'International Tables Vol C Tables 4.2.6.8 and 6.1.1.4'
Zn Zn 0.2839 1.4301 'International Tables Vol C Tables 4.2.6.8 and 6.1.1.4'

loop_
_geom_angle_atom_site_label_1
_geom_angle_atom_site_label_2
_geom_angle_atom_site_label_3
_geom_angle
_geom_angle_site_symmetry_1
_geom_angle_site_symmetry_3
O7 Zn1 O3 178.39(18) 4_566 4_467
O7 Zn1 O10 92.42(16) 4_566 .
O3 Zn1 O10 89.04(17) 4_467 .
O7 Zn1 N2 86.28(16) 4_566 .
O3 Zn1 N2 92.99(16) 4_467 .
O10 Zn1 N2 91.13(18) . .
O7 Zn1 O9 92.92(16) 4_566 .
O3 Zn1 O9 85.63(17) 4_467 .
O10 Zn1 O9 174.61(16) . .
N2 Zn1 O9 89.96(17) . .
O7 Zn1 N1 90.09(17) 4_566 .
O3 Zn1 N1 90.55(17) 4_467 .
O10 Zn1 N1 92.06(18) . .
N2 Zn1 N1 175.27(18) . .
O9 Zn1 N1 87.19(18) . .
O1 Zn2 O5 149.77(19) . 1_655
O1 Zn2 O11 96.6(2) . .
O5 Zn2 O11 97.6(2) 1_655 .
O1 Zn2 N3 98.72(19) . .
O5 Zn2 N3 104.63(19) 1_655 .
O11 Zn2 N3 100.6(2) . .
O1 Zn2 O6 99.09(18) . 1_655
O5 Zn2 O6 61.36(16) 1_655 1_655
O11 Zn2 O6 157.72(19) . 1_655
N3 Zn2 O6 92.55(18) . 1_655
O1 Zn2 C10 126.3(2) . 1_655
O5 Zn2 C10 31.04(19) 1_655 1_655
O11 Zn2 C10 128.4(2) . 1_655
N3 Zn2 C10 99.5(2) . 1_655
O6 Zn2 C10 30.32(18) 1_655 1_655
C8 N1 C14 116.8(5) . .
C8 N1 Zn1 120.6(4) . .
C14 N1 Zn1 122.2(4) . .
C7 N2 C1 116.6(5) . .
C7 N2 Zn1 126.4(4) . .
C1 N2 Zn1 117.0(4) . .
C18 N3 C15 108.9(4) . .
C18 N3 C17 107.3(4) . 2_675
C15 N3 C17 108.0(5) . 2_675
C18 N3 Zn2 107.6(4) . .
C15 N3 Zn2 111.5(4) . .
C17 N3 Zn2 113.5(4) 2_675 .
C17 N4 C16 110.3(5) . .
C17 N4 C15 109.8(5) . .
C16 N4 C15 106.4(6) . .
C20 N5 C21 116.9(14) . .
C20 N5 C22 123.8(15) . .
C21 N5 C22 118.8(12) . .
C25 N6` N6 54.4(14) . .
C25 N6` C26 106(2) . .
N6 N6` C26 158(2) . .
C25 N6` C24 117(2) . .
N6 N6` C24 63.6(17) . .
C26 N6` C24 131.6(16) . .
C25 N6 N6` 59.4(15) . .
C25 N6 C23 100.4(18) . .
N6` N6 C23 158.2(18) . .
C25 N6 C24 130(2) . .
N6` N6 C24 71.4(18) . .
C23 N6 C24 129.8(14) . .
C3 O1 Zn2 102.8(4) . .
C5 O3 Zn1 129.8(4) . 4_567
C10 O5 Zn2 93.6(3) . 1_455
C10 O6 Zn2 83.7(4) . 1_455
C12 O7 Zn1 125.3(4) . 4_466
N2 C1 C2 125.4(5) . .
C4 C2 C1 116.9(5) . .
C4 C2 C3 123.8(5) . .
C1 C2 C3 119.3(5) . .
O2 C3 O1 122.5(6) . .
O2 C3 C2 122.0(6) . .
O1 C3 C2 115.5(5) . .
C6 C4 C2 118.6(6) . .
C6 C4 C5 117.3(5) . .
C2 C4 C5 124.0(6) . .
O4 C5 O3 128.4(6) . .
O4 C5 C4 115.8(5) . .
O3 C5 C4 115.7(6) . .
C4 C6 C7 119.5(6) . .
N2 C7 C6 122.9(6) . .
N1 C8 C9 123.9(5) . .
C11 C9 C8 118.5(5) . .
C11 C9 C10 123.7(5) . .
C8 C9 C10 117.9(5) . .
O6 C10 O5 121.4(5) . .
O6 C10 C9 120.4(6) . .
O5 C10 C9 118.2(5) . .
O6 C10 Zn2 66.0(3) . 1_455
O5 C10 Zn2 55.4(3) . 1_455
C9 C10 Zn2 173.5(5) . 1_455
C9 C11 C13 117.3(5) . .
C9 C11 C12 121.8(5) . .
C13 C11 C12 120.8(5) . .
O8 C12 O7 127.7(5) . .
O8 C12 C11 116.3(6) . .
O7 C12 C11 115.9(6) . .
C14 C13 C11 120.6(5) . .
N1 C14 C13 122.8(5) . .
N3 C15 N4 111.5(5) . .
N4 C16 N4 113.1(8) . 2_675
N4 C17 N3 109.9(5) . 2_675
N3 C18 N3 113.1(7) 2_675 .
N5 C20 O12 124.6(14) . .
N5 C20 C19 113.1(14) . .
O12 C20 C19 122.0(13) . .
N6 C23 C25 32.6(6) . .
N6 C24 N6` 45.0(10) . .
N6 C25 N6` 66.3(17) . .
N6 C25 O13 151(2) . .
N6` C25 O13 138(2) . .
N6 C25 C23 47.0(16) . .
N6` C25 C23 112.8(19) . .
O13 C25 C23 105.5(12) . .
N6 C25 C26 105.5(18) . .
N6` C25 C26 39.9(16) . .
O13 C25 C26 101.3(12) . .
C23 C25 C26 152.5(11) . .
N6` C26 C25 33.8(10) . .

loop_
_geom_bond_atom_site_label_1
_geom_bond_atom_site_label_2
_geom_bond_distance
_geom_bond_site_symmetry_2
Zn1 O7 2.114(4) 4_566
Zn1 O3 2.122(4) 4_467
Zn1 O10 2.137(4) .
Zn1 N2 2.162(4) .
Zn1 O9 2.163(4) .
Zn1 N1 2.164(5) .
Zn2 O1 1.997(4) .
Zn2 O5 2.022(4) 1_655
Zn2 O11 2.025(5) .
Zn2 N3 2.130(5) .
Zn2 O6 2.253(4) 1_655
Zn2 C10 2.451(6) 1_655
N1 C8 1.322(7) .
N1 C14 1.350(8) .
N2 C7 1.321(8) .
N2 C1 1.331(7) .
N3 C18 1.467(7) .
N3 C15 1.467(8) .
N3 C17 1.540(8) 2_675
N4 C17 1.435(9) .
N4 C16 1.463(9) .
N4 C15 1.495(9) .
N5 C20 1.214(15) .
N5 C21 1.506(18) .
N5 C22 1.546(16) .
N6` C25 1.14(2) .
N6` N6 1.21(3) .
N6` C26 1.31(3) .
N6` C24 1.62(3) .
N6 C25 1.072(18) .
N6 C23 1.46(3) .
N6 C24 1.529(19) .
O1 C3 1.288(8) .
O2 C3 1.226(7) .
O3 C5 1.249(8) .
O3 Zn1 2.122(4) 4_567
O4 C5 1.232(8) .
O5 C10 1.266(8) .
O5 Zn2 2.022(4) 1_455
O6 C10 1.245(7) .
O6 Zn2 2.253(4) 1_455
O7 C12 1.261(7) .
O7 Zn1 2.114(4) 4_466
O8 C12 1.232(8) .
O12 C20 1.234(13) .
O13 C25 1.250(14) .
C1 C2 1.391(8) .
C2 C4 1.387(9) .
C2 C3 1.477(8) .
C4 C6 1.378(9) .
C4 C5 1.543(8) .
C6 C7 1.395(8) .
C8 C9 1.403(8) .
C9 C11 1.375(8) .
C9 C10 1.497(8) .
C10 Zn2 2.451(6) 1_455
C11 C13 1.389(8) .
C11 C12 1.531(8) .
C13 C14 1.357(8) .
C16 N4 1.463(9) 2_675
C17 N3 1.540(8) 2_675
C18 N3 1.467(7) 2_675
C19 C20 1.526(18) .
C23 C25 1.96(2) .
C25 C26 1.96(2) .
